data_2212320
loop_
_publ_author_name
'Leech, Charlotte K.'
'Florence, Alastair J.'
'Shankland, Kenneth'
'Shankland, Norman'
'Johnston, Andrea'

_publ_section_title
;
 10,11-Dihydrocarbamazepine (form III)
;
_journal_coeditor_code OB2100
_journal_issue 2
_journal_name_full 'Acta Crystallographica Section E'
_journal_page_first o675
_journal_page_last o677
_journal_paper_doi 10.1107/S1600536806053335
_journal_volume 63
_journal_year 2007
_chemical_formula_iupac 'C15 H14 N2 O1'
_chemical_formula_moiety 'C15 H14 N2 O1'
_chemical_formula_sum 'C15 H14 N2 O'
_chemical_formula_weight 238.28
_chemical_name_common 'Dihydrocarbamazepine Form III'
_chemical_name_systematic
;
10,11-Dihydrocarbamazepine
;
_space_group_IT_number 2
_symmetry_cell_setting triclinic
_symmetry_space_group_name_Hall '-P 1'
_symmetry_space_group_name_H-M 'P -1'
_atom_sites_solution_hydrogens geom
_atom_sites_solution_primary direct
_atom_sites_solution_secondary difmap
_audit_creation_method SHELXL-97
_cell_angle_alpha 87.59(3)
_cell_angle_beta 84.23(2)
_cell_angle_gamma 88.93(3)
_cell_formula_units_Z 4
_cell_length_a 5.4233(12)
_cell_length_b 9.200(5)
_cell_length_c 24.189(6)
_cell_measurement_reflns_used 2529
_cell_measurement_temperature 150(2)
_cell_measurement_theta_max 72.8
_cell_measurement_theta_min 3.7
_cell_volume 1199.6(8)
_computing_cell_refinement
;
CrysAlis RED (Oxford Diffraction, 2006)
;
_computing_data_collection
;
CrysAlis CCD (Oxford Diffraction, 2006)
;
_computing_data_reduction 'CrysAlis RED'
_computing_molecular_graphics 'PLATON (Spek, 2003)'
_computing_publication_material SHELXL97
_computing_structure_refinement 'SHELXL97 (Sheldrick, 1997)'
_computing_structure_solution 'SHELXS97 (Sheldrick, 1997)'
_diffrn_ambient_temperature 150(2)
_diffrn_detector_area_resol_mean 15.9745
_diffrn_measured_fraction_theta_full 0.992
_diffrn_measured_fraction_theta_max 0.992
_diffrn_measurement_device_type 'Oxford Diffraction Gemini'
_diffrn_measurement_method '\w and \f'
_diffrn_radiation_monochromator graphite
_diffrn_radiation_source 'Enhance (Cu) X-ray Source'
_diffrn_radiation_type CuK\a
_diffrn_radiation_wavelength 1.54184
_diffrn_reflns_av_R_equivalents 0.0439
_diffrn_reflns_av_sigmaI/netI 0.0823
_diffrn_reflns_limit_h_max 6
_diffrn_reflns_limit_h_min -5
_diffrn_reflns_limit_k_max 10
_diffrn_reflns_limit_k_min -11
_diffrn_reflns_limit_l_max 28
_diffrn_reflns_limit_l_min -28
_diffrn_reflns_number 12410
_diffrn_reflns_theta_full 67.49
_diffrn_reflns_theta_max 67.49
_diffrn_reflns_theta_min 3.68
_diffrn_standards_number 0
_exptl_absorpt_coefficient_mu 0.669
_exptl_absorpt_correction_T_max 0.9546
_exptl_absorpt_correction_T_min 0.8667
_exptl_absorpt_correction_type multi-scan
_exptl_absorpt_process_details
;
(CrysAlis RED; Oxford Diffraction, 2006)
;
_exptl_crystal_colour Colourless
_exptl_crystal_density_diffrn 1.319
_exptl_crystal_density_method 'not measured'
_exptl_crystal_description Needle
_exptl_crystal_F_000 504
_exptl_crystal_size_max 0.22
_exptl_crystal_size_mid 0.07
_exptl_crystal_size_min 0.07
_refine_diff_density_max 0.221
_refine_diff_density_min -0.168
_refine_ls_extinction_method none
_refine_ls_goodness_of_fit_ref 0.837
_refine_ls_hydrogen_treatment mixed
_refine_ls_matrix_type full
_refine_ls_number_parameters 341
_refine_ls_number_reflns 4297
_refine_ls_number_restraints 0
_refine_ls_restrained_S_all 0.837
_refine_ls_R_factor_all 0.0767
_refine_ls_R_factor_gt 0.0408
_refine_ls_shift/su_max 0.000
_refine_ls_shift/su_mean 0.000
_refine_ls_structure_factor_coef Fsqd
_refine_ls_weighting_details 'calc w=1/[\s^2^(Fo^2^)+(0.0472P)^2^] where P=(Fo^2^+2Fc^2^)/3'
_refine_ls_weighting_scheme calc
_refine_ls_wR_factor_gt 0.0894
_refine_ls_wR_factor_ref 0.1013
_reflns_number_gt 2327
_reflns_number_total 4297
_reflns_threshold_expression I>2\s(I)
_cod_data_source_file ob2100.cif
_cod_data_source_block I
_cod_original_formula_sum 'C15 H14 N2 O1'
_cod_database_code 2212320
_cod_database_fobs_code 2212320

loop_
_symmetry_equiv_pos_as_xyz
'x, y, z'
'-x, -y, -z'

loop_
_atom_site_type_symbol
_atom_site_label
_atom_site_fract_x
_atom_site_fract_y
_atom_site_fract_z
_atom_site_U_iso_or_equiv
_atom_site_adp_type
_atom_site_calc_flag
_atom_site_refinement_flags
_atom_site_occupancy
O O1 -0.1609(3) 0.31475(16) 0.28334(6) 0.0399(4) Uani d . 1
N N1 -0.3307(4) 0.11654(19) 0.33152(7) 0.0324(4) Uani d . 1
N N2 -0.0524(4) 0.0916(2) 0.25291(8) 0.0426(5) Uani d . 1
H H2A 0.060(6) 0.131(3) 0.2277(12) 0.069(9) Uiso d . 1
H H2B -0.042(4) -0.008(3) 0.2558(9) 0.034(7) Uiso d . 1
C C1 -0.4478(4) 0.2066(2) 0.37405(9) 0.0340(5) Uani d . 1
C C2 -0.6367(5) 0.3015(2) 0.35965(10) 0.0395(6) Uani d . 1
H H2 -0.6800 0.3065 0.3225 0.047 Uiso calc R 1
C C3 -0.7613(5) 0.3880(3) 0.39872(12) 0.0473(7) Uani d . 1
H H3 -0.8903 0.4522 0.3887 0.057 Uiso calc R 1
C C4 -0.6964(5) 0.3805(3) 0.45266(11) 0.0530(8) Uani d . 1
H H4 -0.7793 0.4407 0.4798 0.064 Uiso calc R 1
C C5 -0.5110(5) 0.2856(3) 0.46687(10) 0.0477(7) Uani d . 1
H H5 -0.4709 0.2804 0.5042 0.057 Uiso calc R 1
C C6 -0.3802(5) 0.1967(2) 0.42832(9) 0.0364(6) Uani d . 1
C C7 -0.1833(5) 0.0965(3) 0.44960(9) 0.0419(6) Uani d . 1
H H7A -0.2666 0.0288 0.4781 0.050 Uiso calc R 1
H H7B -0.0712 0.1566 0.4687 0.050 Uiso calc R 1
C C8 -0.0225(4) 0.0054(2) 0.40825(9) 0.0368(5) Uani d . 1
H H8A 0.0679 0.0707 0.3799 0.044 Uiso calc R 1
H H8B 0.1015 -0.0509 0.4280 0.044 Uiso calc R 1
C C9 -0.1762(4) -0.0973(2) 0.38008(9) 0.0326(5) Uani d . 1
C C10 -0.3336(4) -0.0384(2) 0.34217(9) 0.0314(5) Uani d . 1
C C11 -0.4906(4) -0.1256(2) 0.31713(9) 0.0327(5) Uani d . 1
H H11 -0.5975 -0.0840 0.2918 0.039 Uiso calc R 1
C C12 -0.4914(4) -0.2740(2) 0.32916(9) 0.0363(6) Uani d . 1
H H12 -0.5995 -0.3344 0.3121 0.044 Uiso calc R 1
C C13 -0.3358(5) -0.3342(3) 0.36575(9) 0.0390(6) Uani d . 1
H H13 -0.3369 -0.4362 0.3738 0.047 Uiso calc R 1
C C14 -0.1768(4) -0.2468(2) 0.39110(9) 0.0353(5) Uani d . 1
H H14 -0.0685 -0.2894 0.4160 0.042 Uiso calc R 1
C C15 -0.1761(4) 0.1812(2) 0.28836(9) 0.0314(5) Uani d . 1
O O2 0.1329(3) 0.81843(16) 0.22084(6) 0.0360(4) Uani d . 1
N N3 0.3008(4) 0.63384(19) 0.16859(7) 0.0317(4) Uani d . 1
N N4 0.0134(4) 0.5889(2) 0.24465(9) 0.0426(5) Uani d . 1
H H4B 0.015(4) 0.496(3) 0.2416(9) 0.036(7) Uiso d . 1
H H4A -0.077(5) 0.626(3) 0.2740(11) 0.047(7) Uiso d . 1
C C21 0.4437(4) 0.7339(2) 0.13104(9) 0.0334(5) Uani d . 1
C C22 0.6176(4) 0.8181(2) 0.15319(9) 0.0340(5) Uani d . 1
H H22 0.6339 0.8105 0.1919 0.041 Uiso calc R 1
C C23 0.7667(5) 0.9128(2) 0.11940(10) 0.0424(6) Uani d . 1
H H23 0.8865 0.9691 0.1346 0.051 Uiso calc R 1
C C24 0.7391(5) 0.9241(3) 0.06339(11) 0.0462(7) Uani d . 1
H H24 0.8374 0.9906 0.0399 0.055 Uiso calc R 1
C C25 0.5707(5) 0.8400(3) 0.04142(10) 0.0451(7) Uani d . 1
H H25 0.5588 0.8477 0.0025 0.054 Uiso calc R 1
C C26 0.4141(5) 0.7425(3) 0.07420(9) 0.0373(6) Uani d . 1
C C27 0.2361(5) 0.6556(3) 0.04489(9) 0.0462(7) Uani d . 1
H H27A 0.3361 0.5938 0.0183 0.055 Uiso calc R 1
H H27B 0.1409 0.7252 0.0227 0.055 Uiso calc R 1
C C28 0.0496(5) 0.5573(3) 0.07958(10) 0.0446(6) Uani d . 1
H H28A -0.0582 0.6171 0.1054 0.053 Uiso calc R 1
H H28B -0.0568 0.5110 0.0546 0.053 Uiso calc R 1
C C29 0.1772(4) 0.4415(3) 0.11223(9) 0.0379(6) Uani d . 1
C C30 0.3084(4) 0.4827(2) 0.15580(9) 0.0323(5) Uani d . 1
C C31 0.4467(4) 0.3825(2) 0.18449(9) 0.0347(5) Uani d . 1
H H31 0.5378 0.4129 0.2134 0.042 Uiso calc R 1
C C32 0.4515(5) 0.2380(3) 0.17082(10) 0.0410(6) Uani d . 1
H H32 0.5462 0.1688 0.1903 0.049 Uiso calc R 1
C C33 0.3174(5) 0.1941(3) 0.12854(10) 0.0431(6) Uani d . 1
H H33 0.3190 0.0947 0.1194 0.052 Uiso calc R 1
C C34 0.1818(5) 0.2949(3) 0.09973(10) 0.0422(6) Uani d . 1
H H34 0.0903 0.2639 0.0710 0.051 Uiso calc R 1
C C35 0.1453(4) 0.6875(2) 0.21248(9) 0.0313(5) Uani d . 1

loop_
_atom_site_aniso_label
_atom_site_aniso_U_11
_atom_site_aniso_U_22
_atom_site_aniso_U_33
_atom_site_aniso_U_12
_atom_site_aniso_U_13
_atom_site_aniso_U_23
O1 0.0472(11) 0.0317(9) 0.0390(9) -0.0038(7) 0.0038(8) 0.0007(7)
N1 0.0380(11) 0.0314(10) 0.0269(9) -0.0025(8) 0.0013(8) -0.0021(7)
N2 0.0540(15) 0.0362(13) 0.0346(11) -0.0022(10) 0.0115(10) -0.0024(9)
C1 0.0359(13) 0.0307(12) 0.0342(12) -0.0077(10) 0.0047(10) -0.0034(9)
C2 0.0373(14) 0.0347(13) 0.0457(14) -0.0063(11) 0.0001(11) -0.0013(10)
C3 0.0377(14) 0.0351(14) 0.0665(18) -0.0028(11) 0.0090(13) -0.0044(12)
C4 0.0562(18) 0.0423(15) 0.0559(17) -0.0066(13) 0.0231(14) -0.0146(12)
C5 0.0583(18) 0.0451(15) 0.0381(14) -0.0129(13) 0.0084(12) -0.0099(11)
C6 0.0397(14) 0.0346(13) 0.0339(12) -0.0102(11) 0.0057(10) -0.0055(10)
C7 0.0509(16) 0.0455(15) 0.0305(12) -0.0125(12) -0.0062(11) -0.0037(10)
C8 0.0368(13) 0.0387(13) 0.0357(13) -0.0056(11) -0.0070(10) -0.0010(10)
C9 0.0334(13) 0.0361(13) 0.0270(12) -0.0037(10) 0.0042(10) -0.0030(9)
C10 0.0334(12) 0.0340(12) 0.0258(11) -0.0016(10) 0.0039(9) -0.0046(9)
C11 0.0326(13) 0.0384(13) 0.0268(11) -0.0004(10) -0.0002(10) -0.0052(9)
C12 0.0366(14) 0.0372(14) 0.0349(12) -0.0079(11) 0.0013(11) -0.0065(10)
C13 0.0441(15) 0.0312(13) 0.0392(13) -0.0055(11) 0.0080(11) -0.0003(10)
C14 0.0404(14) 0.0362(14) 0.0282(12) -0.0003(11) 0.0008(10) 0.0016(9)
C15 0.0337(13) 0.0316(13) 0.0294(12) 0.0006(10) -0.0060(10) -0.0016(9)
O2 0.0403(10) 0.0321(9) 0.0348(9) -0.0014(7) 0.0021(7) -0.0070(6)
N3 0.0353(11) 0.0344(11) 0.0248(9) -0.0027(8) 0.0012(8) -0.0037(7)
N4 0.0537(14) 0.0351(13) 0.0365(12) -0.0049(10) 0.0111(10) -0.0069(9)
C21 0.0358(13) 0.0339(13) 0.0287(11) 0.0033(10) 0.0054(10) -0.0026(9)
C22 0.0330(13) 0.0352(13) 0.0328(12) 0.0053(10) 0.0015(10) -0.0026(9)
C23 0.0386(14) 0.0380(14) 0.0479(15) 0.0009(11) 0.0074(12) -0.0004(11)
C24 0.0449(16) 0.0420(15) 0.0471(15) 0.0056(12) 0.0125(12) 0.0073(11)
C25 0.0547(17) 0.0483(16) 0.0281(12) 0.0176(13) 0.0101(12) 0.0049(10)
C26 0.0399(14) 0.0416(14) 0.0297(12) 0.0117(11) -0.0008(10) -0.0040(10)
C27 0.0565(17) 0.0532(16) 0.0294(12) 0.0151(13) -0.0074(12) -0.0078(11)
C28 0.0433(15) 0.0501(16) 0.0428(14) 0.0063(12) -0.0110(12) -0.0168(11)
C29 0.0372(14) 0.0413(14) 0.0352(12) 0.0035(11) 0.0006(10) -0.0118(10)
C30 0.0341(13) 0.0332(13) 0.0289(11) -0.0028(10) 0.0034(10) -0.0065(9)
C31 0.0368(13) 0.0366(13) 0.0306(12) -0.0033(10) -0.0015(10) -0.0034(10)
C32 0.0417(15) 0.0384(14) 0.0407(14) 0.0055(11) 0.0056(11) -0.0014(10)
C33 0.0439(15) 0.0369(14) 0.0476(15) 0.0017(12) 0.0048(12) -0.0148(11)
C34 0.0385(14) 0.0479(15) 0.0411(14) 0.0023(12) -0.0023(11) -0.0173(11)
C35 0.0309(12) 0.0353(13) 0.0277(11) -0.0010(10) -0.0018(9) -0.0052(9)

loop_
_atom_type_symbol
_atom_type_description
_atom_type_scat_dispersion_real
_atom_type_scat_dispersion_imag
_atom_type_scat_source
C C 0.0181 0.0091 'International Tables Vol C Tables 4.2.6.8 and 6.1.1.4'
H H 0.0000 0.0000 'International Tables Vol C Tables 4.2.6.8 and 6.1.1.4'
N N 0.0311 0.0180 'International Tables Vol C Tables 4.2.6.8 and 6.1.1.4'
O O 0.0492 0.0322 'International Tables Vol C Tables 4.2.6.8 and 6.1.1.4'

loop_
_geom_angle_atom_site_label_1
_geom_angle_atom_site_label_2
_geom_angle_atom_site_label_3
_geom_angle
C15 N1 C10 121.98(18)
C15 N1 C1 118.82(18)
C10 N1 C1 117.67(17)
C15 N2 H2A 117.4(18)
C15 N2 H2B 127.7(14)
H2A N2 H2B 113(2)
C2 C1 C6 121.0(2)
C2 C1 N1 117.7(2)
C6 C1 N1 121.3(2)
C3 C2 C1 120.7(3)
C3 C2 H2 119.6
C1 C2 H2 119.6
C2 C3 C4 119.3(3)
C2 C3 H3 120.4
C4 C3 H3 120.4
C5 C4 C3 119.9(2)
C5 C4 H4 120.1
C3 C4 H4 120.1
C4 C5 C6 122.4(3)
C4 C5 H5 118.8
C6 C5 H5 118.8
C5 C6 C1 116.7(2)
C5 C6 C7 116.9(2)
C1 C6 C7 126.3(2)
C6 C7 C8 118.9(2)
C6 C7 H7A 107.6
C8 C7 H7A 107.6
C6 C7 H7B 107.6
C8 C7 H7B 107.6
H7A C7 H7B 107.0
C9 C8 C7 111.3(2)
C9 C8 H8A 109.4
C7 C8 H8A 109.4
C9 C8 H8B 109.4
C7 C8 H8B 109.4
H8A C8 H8B 108.0
C14 C9 C10 118.5(2)
C14 C9 C8 123.4(2)
C10 C9 C8 118.1(2)
C11 C10 C9 121.2(2)
C11 C10 N1 121.3(2)
C9 C10 N1 117.6(2)
C10 C11 C12 119.6(2)
C10 C11 H11 120.2
C12 C11 H11 120.2
C13 C12 C11 120.1(2)
C13 C12 H12 119.9
C11 C12 H12 119.9
C12 C13 C14 120.5(2)
C12 C13 H13 119.8
C14 C13 H13 119.8
C9 C14 C13 120.1(2)
C9 C14 H14 119.9
C13 C14 H14 119.9
O1 C15 N2 122.9(2)
O1 C15 N1 120.5(2)
N2 C15 N1 116.6(2)
C35 N3 C30 122.25(18)
C35 N3 C21 119.51(18)
C30 N3 C21 117.98(17)
C35 N4 H4B 127.7(15)
C35 N4 H4A 114.1(15)
H4B N4 H4A 118(2)
C22 C21 C26 121.2(2)
C22 C21 N3 117.6(2)
C26 C21 N3 121.2(2)
C23 C22 C21 120.8(2)
C23 C22 H22 119.6
C21 C22 H22 119.6
C24 C23 C22 119.0(3)
C24 C23 H23 120.5
C22 C23 H23 120.5
C25 C24 C23 120.3(2)
C25 C24 H24 119.9
C23 C24 H24 119.9
C24 C25 C26 122.7(2)
C24 C25 H25 118.6
C26 C25 H25 118.6
C21 C26 C25 116.0(2)
C21 C26 C27 126.4(2)
C25 C26 C27 117.6(2)
C26 C27 C28 119.1(2)
C26 C27 H27A 107.6
C28 C27 H27A 107.6
C26 C27 H27B 107.6
C28 C27 H27B 107.6
H27A C27 H27B 107.0
C29 C28 C27 111.6(2)
C29 C28 H28A 109.3
C27 C28 H28A 109.3
C29 C28 H28B 109.3
C27 C28 H28B 109.3
H28A C28 H28B 108.0
C34 C29 C30 118.0(2)
C34 C29 C28 123.3(2)
C30 C29 C28 118.7(2)
C31 C30 C29 121.4(2)
C31 C30 N3 121.1(2)
C29 C30 N3 117.5(2)
C32 C31 C30 119.6(2)
C32 C31 H31 120.2
C30 C31 H31 120.2
C31 C32 C33 119.9(2)
C31 C32 H32 120.1
C33 C32 H32 120.1
C34 C33 C32 120.1(2)
C34 C33 H33 119.9
C32 C33 H33 119.9
C33 C34 C29 121.0(2)
C33 C34 H34 119.5
C29 C34 H34 119.5
O2 C35 N4 122.7(2)
O2 C35 N3 121.01(19)
N4 C35 N3 116.2(2)

loop_
_geom_bond_atom_site_label_1
_geom_bond_atom_site_label_2
_geom_bond_distance
O1 C15 1.233(3)
N1 C15 1.392(3)
N1 C10 1.438(3)
N1 C1 1.439(3)
N2 C15 1.337(3)
N2 H2A 0.89(3)
N2 H2B 0.92(2)
C1 C2 1.394(3)
C1 C6 1.397(3)
C2 C3 1.378(3)
C2 H2 0.9500
C3 C4 1.384(4)
C3 H3 0.9500
C4 C5 1.380(4)
C4 H4 0.9500
C5 C6 1.397(3)
C5 H5 0.9500
C6 C7 1.513(3)
C7 C8 1.527(3)
C7 H7A 0.9900
C7 H7B 0.9900
C8 C9 1.500(3)
C8 H8A 0.9900
C8 H8B 0.9900
C9 C14 1.390(3)
C9 C10 1.400(3)
C10 C11 1.380(3)
C11 C12 1.384(3)
C11 H11 0.9500
C12 C13 1.376(3)
C12 H12 0.9500
C13 C14 1.393(3)
C13 H13 0.9500
C14 H14 0.9500
O2 C35 1.229(3)
N3 C35 1.390(3)
N3 C30 1.436(3)
N3 C21 1.444(3)
N4 C35 1.339(3)
N4 H4B 0.86(2)
N4 H4A 0.90(3)
C21 C22 1.393(3)
C21 C26 1.399(3)
C22 C23 1.383(3)
C22 H22 0.9500
C23 C24 1.377(3)
C23 H23 0.9500
C24 C25 1.369(4)
C24 H24 0.9500
C25 C26 1.410(3)
C25 H25 0.9500
C26 C27 1.512(3)
C27 C28 1.531(3)
C27 H27A 0.9900
C27 H27B 0.9900
C28 C29 1.500(3)
C28 H28A 0.9900
C28 H28B 0.9900
C29 C34 1.394(3)
C29 C30 1.398(3)
C30 C31 1.385(3)
C31 C32 1.382(3)
C31 H31 0.9500
C32 C33 1.391(3)
C32 H32 0.9500
C33 C34 1.382(4)
C33 H33 0.9500
C34 H34 0.9500

loop_
_geom_hbond_atom_site_label_D
_geom_hbond_atom_site_label_H
_geom_hbond_atom_site_label_A
_geom_hbond_site_symmetry_A
_geom_hbond_distance_DH
_geom_hbond_distance_HA
_geom_hbond_distance_DA
_geom_hbond_angle_DHA
_geom_hbond_publ_flag
N2 H2B O2 1_545 0.92(2) 2.02(3) 2.800(3) 142.7(19) yes
N4 H4B O1 . 0.86(2) 2.11(3) 2.801(3) 137.4(19) yes
N2 H2A Cg4 . 0.89(3) 3.01(3) 3.862(3) 162(2) yes
N4 H4A Cg2 1_565 0.90(3) 2.89(3) 3.765(3) 166(2) yes

loop_
_cod_related_entry_id
_cod_related_entry_database
_cod_related_entry_code
1 ChemSpider 18028
